data_7135205
loop_
_publ_author_name
'Rezazgui, David'
'Schulz, Ji&#x159;&#xed;'
'&#x160;t&#x11b;pni&#x10d;ka, Petr'

_publ_section_title
;
 Practical synthesis of ferrocenyldiarylstibines and bismuthines.
;
_journal_issue 94
_journal_name_full 'Chemical communications (Cambridge, England)'
_journal_page_first 18705
_journal_page_last 18708
_journal_paper_doi 10.1039/d5cc05762k
_journal_volume 61
_journal_year 2025
_chemical_formula_moiety 'C22 H9 F10 Fe Sb'
_chemical_formula_sum 'C22 H9 F10 Fe Sb'
_chemical_formula_weight 640.89
_space_group_crystal_system monoclinic
_space_group_IT_number 14
_space_group_name_Hall '-P 2yn'
_space_group_name_H-M_alt 'P 1 21/n 1'
_atom_sites_solution_hydrogens geom
_atom_sites_solution_primary 'Intrinsic Phasing'
_audit_creation_method
;FinalCif 2024.9-1 by Daniel Kratzert, Freiburg 2025, 
https://dkratzert.de/finalcif.html
;
_audit_update_record
;
2025-09-25 deposited with the CCDC.	2025-10-23 downloaded from the CCDC.
;
_cell_angle_alpha 90
_cell_angle_beta 99.6570(10)
_cell_angle_gamma 90
_cell_formula_units_Z 4
_cell_length_a 7.3495(2)
_cell_length_b 19.1515(6)
_cell_length_c 14.5035(5)
_cell_measurement_reflns_used 9629
_cell_measurement_temperature 100(2)
_cell_measurement_theta_max 27.8622
_cell_measurement_theta_min 2.56
_cell_measurement_wavelength 0.71073
_cell_volume 2012.50(11)
_computing_cell_refinement 'SAINT V8.41 (Bruker AXS LLC)'
_computing_data_collection 'Bruker Instrument Service v8.5.5.6'
_computing_data_reduction 'SAINT V8.41 (Bruker AXS LLC)'
_computing_molecular_graphics 'shelXle (C.B. Huebschle, rev 1503)'
_computing_structure_refinement 'SHELXL-2019/2 (Sheldrick, 2019)'
_computing_structure_solution 'SHELXT 2018/2 (Sheldrick, 2018)'
_diffrn_ambient_temperature 100(2)
_diffrn_detector CPAD
_diffrn_detector_area_resol_mean 7.391
_diffrn_detector_type PhotonIII_C14
_diffrn_measured_fraction_theta_full 1.000
_diffrn_measured_fraction_theta_max 0.998
_diffrn_measurement_device 'KAPPA diffractometer'
_diffrn_measurement_device_type 'Bruker D8'
_diffrn_measurement_method '\w and \f scans'
_diffrn_radiation_monochromator 'flat graphite'
_diffrn_radiation_type MoK\a
_diffrn_radiation_wavelength 0.71073
_diffrn_reflns_av_R_equivalents 0.023
_diffrn_reflns_av_unetI/netI 0.0129
_diffrn_reflns_Laue_measured_fraction_full 1.000
_diffrn_reflns_Laue_measured_fraction_max 0.998
_diffrn_reflns_limit_h_max 9
_diffrn_reflns_limit_h_min -9
_diffrn_reflns_limit_k_max 25
_diffrn_reflns_limit_k_min -25
_diffrn_reflns_limit_l_max 19
_diffrn_reflns_limit_l_min -18
_diffrn_reflns_number 39437
_diffrn_reflns_point_group_measured_fraction_full 1.000
_diffrn_reflns_point_group_measured_fraction_max 0.998
_diffrn_reflns_theta_full 25.242
_diffrn_reflns_theta_max 27.877
_diffrn_reflns_theta_min 2.127
_diffrn_source 'sealed tube'
_diffrn_source_current 1.6
_diffrn_source_target Mo
_diffrn_source_voltage 50.0
_exptl_absorpt_coefficient_mu 2.163
_exptl_absorpt_correction_T_max 0.721
_exptl_absorpt_correction_T_min 0.651
_exptl_absorpt_correction_type multi-scan
_exptl_absorpt_process_details
;Krause, L., Herbst-Irmer, R., Sheldrick, G. M., Stalke, D. (2015).
"Comparison of silver and molybdenum microfocus X-ray sources for single-crystal
 structure determination"
J. Appl. Cryst. 48, 3-10.
doi:10.1107/S1600576714022985
;
_exptl_crystal_colour 'translucent pale yellow'
_exptl_crystal_density_diffrn 2.115
_exptl_crystal_description block
_exptl_crystal_F_000 1232
_exptl_crystal_size_max 0.217
_exptl_crystal_size_mid 0.217
_exptl_crystal_size_min 0.162
_refine_diff_density_max 0.365
_refine_diff_density_min -0.333
_refine_diff_density_rms 0.059
_refine_ls_extinction_method none
_refine_ls_goodness_of_fit_ref 1.079
_refine_ls_hydrogen_treatment constr
_refine_ls_matrix_type full
_refine_ls_number_parameters 307
_refine_ls_number_reflns 4790
_refine_ls_number_restraints 0
_refine_ls_restrained_S_all 1.079
_refine_ls_R_factor_all 0.0152
_refine_ls_R_factor_gt 0.0145
_refine_ls_shift/su_max 0.002
_refine_ls_shift/su_mean 0.000
_refine_ls_structure_factor_coef Fsqd
_refine_ls_weighting_details 'w=1/[\s^2^(Fo^2^)+(0.0138P)^2^+1.3717P] where P=(Fo^2^+2Fc^2^)/3'
_refine_ls_weighting_scheme calc
_refine_ls_wR_factor_gt 0.0354
_refine_ls_wR_factor_ref 0.0357
_reflns_Friedel_coverage 0.000
_reflns_number_gt 4646
_reflns_number_total 4790
_reflns_threshold_expression 'I > 2\s(I)'
_cod_data_source_file d5cc05762k3.cif
_cod_data_source_block 9
_cod_depositor_comments
;
The following automatic conversions were performed:

data item '_exptl_absorpt_correction_type' value 'Multi-Scan' was
changed to 'multi-scan' in accordance with the
/home/data/users/saulius/crontab/automatic-downloads/current/RSC/lib/dictionaries/cif_core.dic
dictionary named 'cif_core.dic' version 2.4.2 last updated on
2011-04-26.

Automatic conversion script
Id: cif_fix_values 8170 2020-07-09 18:12:32Z antanas 
;
_cod_original_sg_symbol_H-M 'P 21/n'
_cod_database_code 7135205
_shelx_shelxl_version_number 2019/3
_shelx_space_group_comment
;
The symmetry employed for this shelxl refinement is uniquely defined
by the following loop, which should always be used as a source of
symmetry information in preference to the above space-group names.
They are only intended as comments.
;
_shelx_estimated_absorpt_t_min 0.651
_shelx_estimated_absorpt_t_max 0.721
_bruker_diffrn_measurement_temperature_device Cryostream
_computing_bruker_data_scaling 'SADABS-2016/2 - Bruker AXS area detector scaling and absorption correction'
_geom_details
; All esds (except the esd in the dihedral angle between two l.s. planes)
 are estimated using the full covariance matrix.  The cell esds are taken
 into account individually in the estimation of esds in distances, angles
 and torsion angles; correlations between esds in cell parameters are only
 used when they are defined by crystal symmetry.  An approximate (isotropic)
 treatment of cell esds is used for estimating esds involving l.s. planes.
;

loop_
_space_group_symop_operation_xyz
'x, y, z'
'-x+1/2, y+1/2, -z+1/2'
'-x, -y, -z'
'x-1/2, -y-1/2, z-1/2'

loop_
_atom_site_label
_atom_site_type_symbol
_atom_site_fract_x
_atom_site_fract_y
_atom_site_fract_z
_atom_site_U_iso_or_equiv
_atom_site_adp_type
_atom_site_occupancy
_atom_site_site_symmetry_order
_atom_site_calc_flag
_atom_site_refinement_flags_posn
_atom_site_refinement_flags_adp
_atom_site_refinement_flags_occupancy
_atom_site_disorder_assembly
_atom_site_disorder_group
Sb1 Sb 0.55455(2) 0.30893(2) 0.56594(2) 0.01110(3) Uani 1 1 d . . . . .
Fe1 Fe 0.39810(3) 0.14782(2) 0.46631(2) 0.01203(4) Uani 1 1 d . . . . .
C1 C 0.61381(18) 0.20510(7) 0.53423(10) 0.0128(2) Uani 1 1 d . . . . .
C2 C 0.66064(19) 0.17492(7) 0.45095(10) 0.0154(3) Uani 1 1 d . . . . .
H2 H 0.694795 0.199767 0.399789 0.019 Uiso 1 1 calc R U . . .
C3 C 0.64689(19) 0.10107(7) 0.45846(11) 0.0181(3) Uani 1 1 d . . . . .
H3 H 0.670912 0.068029 0.413148 0.022 Uiso 1 1 calc R U . . .
C4 C 0.59122(19) 0.08521(7) 0.54516(10) 0.0178(3) Uani 1 1 d . . . . .
H4 H 0.571725 0.039752 0.567855 0.021 Uiso 1 1 calc R U . . .
C5 C 0.56961(18) 0.14904(7) 0.59223(10) 0.0149(3) Uani 1 1 d . . . . .
H5 H 0.532471 0.153733 0.651585 0.018 Uiso 1 1 calc R U . . .
C6 C 0.2188(2) 0.18741(8) 0.35527(11) 0.0224(3) Uani 1 1 d . . . . .
H6 H 0.250901 0.216478 0.307389 0.027 Uiso 1 1 calc R U . . .
C7 C 0.2139(2) 0.11329(9) 0.35433(11) 0.0241(3) Uani 1 1 d . . . . .
H7 H 0.241992 0.084055 0.305698 0.029 Uiso 1 1 calc R U . . .
C8 C 0.1596(2) 0.09056(8) 0.43883(12) 0.0230(3) Uani 1 1 d . . . . .
H8 H 0.144602 0.043433 0.456562 0.028 Uiso 1 1 calc R U . . .
C9 C 0.13170(19) 0.15053(8) 0.49218(11) 0.0201(3) Uani 1 1 d . . . . .
H9 H 0.095465 0.150625 0.552055 0.024 Uiso 1 1 calc R U . . .
C10 C 0.16752(19) 0.21042(8) 0.44023(11) 0.0193(3) Uani 1 1 d . . . . .
H10 H 0.158634 0.257619 0.459110 0.023 Uiso 1 1 calc R U . . .
C11 C 0.83438(18) 0.34767(7) 0.61025(9) 0.0131(2) Uani 1 1 d . . . . .
C12 C 0.87446(19) 0.41718(7) 0.59703(9) 0.0143(3) Uani 1 1 d . . . . .
C13 C 1.0466(2) 0.44580(7) 0.62711(10) 0.0164(3) Uani 1 1 d . . . . .
C14 C 1.18390(19) 0.40440(8) 0.67573(10) 0.0171(3) Uani 1 1 d . . . . .
C15 C 1.14839(19) 0.33502(8) 0.69228(9) 0.0158(3) Uani 1 1 d . . . . .
C16 C 0.9756(2) 0.30826(7) 0.65895(10) 0.0142(3) Uani 1 1 d . . . . .
C17 C 0.53343(18) 0.35097(7) 0.42628(9) 0.0123(2) Uani 1 1 d . . . . .
C18 C 0.37227(18) 0.38552(7) 0.38838(10) 0.0135(2) Uani 1 1 d . . . . .
C19 C 0.35023(19) 0.41909(7) 0.30302(10) 0.0149(3) Uani 1 1 d . . . . .
C20 C 0.4936(2) 0.41799(7) 0.25234(9) 0.0157(3) Uani 1 1 d . . . . .
C21 C 0.65555(19) 0.38386(7) 0.28747(10) 0.0150(3) Uani 1 1 d . . . . .
C22 C 0.67343(18) 0.35130(7) 0.37339(9) 0.0132(2) Uani 1 1 d . . . . .
F1 F 0.74103(12) 0.45973(4) 0.55318(6) 0.01891(17) Uani 1 1 d . . . . .
F2 F 1.08160(12) 0.51269(4) 0.61043(7) 0.02351(19) Uani 1 1 d . . . . .
F3 F 1.35008(12) 0.43182(5) 0.70732(7) 0.02496(19) Uani 1 1 d . . . . .
F4 F 1.28031(12) 0.29479(5) 0.74068(6) 0.02112(18) Uani 1 1 d . . . . .
F5 F 0.94732(12) 0.24040(4) 0.67792(6) 0.01962(17) Uani 1 1 d . . . . .
F6 F 0.23009(11) 0.38770(4) 0.43619(6) 0.01820(17) Uani 1 1 d . . . . .
F7 F 0.19384(12) 0.45328(4) 0.26940(6) 0.02039(18) Uani 1 1 d . . . . .
F8 F 0.47634(13) 0.45034(5) 0.16980(6) 0.02254(18) Uani 1 1 d . . . . .
F9 F 0.79405(12) 0.38365(5) 0.23820(6) 0.02238(18) Uani 1 1 d . . . . .
F10 F 0.83621(11) 0.32051(4) 0.40539(6) 0.01799(17) Uani 1 1 d . . . . .

loop_
_atom_site_aniso_label
_atom_site_aniso_U_11
_atom_site_aniso_U_22
_atom_site_aniso_U_33
_atom_site_aniso_U_23
_atom_site_aniso_U_13
_atom_site_aniso_U_12
Sb1 0.01032(5) 0.01119(5) 0.01216(5) -0.00015(3) 0.00293(3) -0.00003(3)
Fe1 0.00986(9) 0.01131(9) 0.01422(9) -0.00042(7) 0.00003(7) -0.00073(7)
C1 0.0100(6) 0.0122(6) 0.0154(6) 0.0002(5) 0.0001(5) -0.0008(5)
C2 0.0124(6) 0.0150(6) 0.0193(7) -0.0015(5) 0.0039(5) -0.0005(5)
C3 0.0137(6) 0.0146(6) 0.0256(7) -0.0049(5) 0.0016(5) 0.0017(5)
C4 0.0146(6) 0.0120(6) 0.0247(7) 0.0025(5) -0.0024(5) 0.0000(5)
C5 0.0129(6) 0.0147(6) 0.0156(6) 0.0018(5) -0.0018(5) -0.0021(5)
C6 0.0164(7) 0.0287(8) 0.0196(7) 0.0042(6) -0.0046(6) 0.0008(6)
C7 0.0176(7) 0.0288(8) 0.0228(8) -0.0096(6) -0.0057(6) 0.0000(6)
C8 0.0133(6) 0.0181(7) 0.0352(9) -0.0022(6) -0.0027(6) -0.0050(5)
C9 0.0104(6) 0.0241(7) 0.0254(8) 0.0009(6) 0.0025(5) -0.0015(5)
C10 0.0106(6) 0.0183(7) 0.0270(8) 0.0008(6) -0.0023(5) 0.0018(5)
C11 0.0131(6) 0.0141(6) 0.0120(6) -0.0018(5) 0.0022(5) -0.0007(5)
C12 0.0149(6) 0.0136(6) 0.0140(6) -0.0010(5) 0.0014(5) 0.0022(5)
C13 0.0183(7) 0.0125(6) 0.0190(7) -0.0039(5) 0.0051(5) -0.0033(5)
C14 0.0120(6) 0.0222(7) 0.0170(7) -0.0068(5) 0.0024(5) -0.0039(5)
C15 0.0144(6) 0.0211(7) 0.0118(6) 0.0001(5) 0.0016(5) 0.0040(5)
C16 0.0177(7) 0.0127(6) 0.0127(6) 0.0004(5) 0.0037(5) -0.0004(5)
C17 0.0125(6) 0.0101(6) 0.0138(6) -0.0001(5) 0.0008(5) -0.0005(5)
C18 0.0122(6) 0.0121(6) 0.0167(6) -0.0023(5) 0.0035(5) -0.0002(5)
C19 0.0143(6) 0.0111(6) 0.0178(7) -0.0015(5) -0.0021(5) 0.0023(5)
C20 0.0223(7) 0.0124(6) 0.0116(6) 0.0001(5) 0.0005(5) -0.0018(5)
C21 0.0156(6) 0.0155(6) 0.0148(6) -0.0033(5) 0.0051(5) -0.0025(5)
C22 0.0110(6) 0.0121(6) 0.0156(6) -0.0014(5) -0.0001(5) 0.0003(5)
F1 0.0182(4) 0.0114(4) 0.0252(4) 0.0009(3) -0.0021(3) 0.0015(3)
F2 0.0224(4) 0.0131(4) 0.0348(5) -0.0022(4) 0.0042(4) -0.0061(3)
F3 0.0134(4) 0.0276(5) 0.0322(5) -0.0078(4) -0.0010(4) -0.0061(4)
F4 0.0147(4) 0.0288(5) 0.0186(4) 0.0040(4) -0.0010(3) 0.0051(3)
F5 0.0204(4) 0.0140(4) 0.0233(4) 0.0053(3) 0.0004(3) 0.0004(3)
F6 0.0122(4) 0.0192(4) 0.0243(4) 0.0033(3) 0.0060(3) 0.0043(3)
F7 0.0187(4) 0.0204(4) 0.0200(4) 0.0019(3) -0.0027(3) 0.0081(3)
F8 0.0306(5) 0.0233(4) 0.0130(4) 0.0049(3) 0.0015(3) 0.0021(4)
F9 0.0212(4) 0.0299(5) 0.0184(4) 0.0013(4) 0.0101(3) 0.0000(4)
F10 0.0112(4) 0.0227(4) 0.0202(4) 0.0023(3) 0.0031(3) 0.0042(3)

loop_
_atom_type_symbol
_atom_type_description
_atom_type_scat_dispersion_real
_atom_type_scat_dispersion_imag
_atom_type_scat_source
C C 0.0033 0.0016 'International Tables Vol C Tables 4.2.6.8 and 6.1.1.4'
H H 0.0000 0.0000 'International Tables Vol C Tables 4.2.6.8 and 6.1.1.4'
F F 0.0171 0.0103 'International Tables Vol C Tables 4.2.6.8 and 6.1.1.4'
Fe Fe 0.3463 0.8444 'International Tables Vol C Tables 4.2.6.8 and 6.1.1.4'
Sb Sb -0.5866 1.5461 'International Tables Vol C Tables 4.2.6.8 and 6.1.1.4'

loop_
_geom_angle_atom_site_label_1
_geom_angle_atom_site_label_2
_geom_angle_atom_site_label_3
_geom_angle
_geom_angle_site_symmetry_1
_geom_angle_site_symmetry_3
_geom_angle_publ_flag
C1 Sb1 C17 97.60(5) . . ?
C1 Sb1 C11 99.59(5) . . ?
C17 Sb1 C11 93.75(5) . . ?
C5 Fe1 C1 41.18(5) . . ?
C5 Fe1 C7 160.80(6) . . ?
C1 Fe1 C7 156.33(6) . . ?
C5 Fe1 C2 69.01(6) . . ?
C1 Fe1 C2 41.03(5) . . ?
C7 Fe1 C2 120.47(6) . . ?
C5 Fe1 C6 156.97(6) . . ?
C1 Fe1 C6 121.73(6) . . ?
C7 Fe1 C6 40.64(6) . . ?
C2 Fe1 C6 108.33(6) . . ?
C5 Fe1 C8 124.11(6) . . ?
C1 Fe1 C8 162.10(6) . . ?
C7 Fe1 C8 40.60(7) . . ?
C2 Fe1 C8 154.97(6) . . ?
C6 Fe1 C8 68.20(6) . . ?
C5 Fe1 C4 40.68(5) . . ?
C1 Fe1 C4 68.69(5) . . ?
C7 Fe1 C4 123.91(6) . . ?
C2 Fe1 C4 68.43(6) . . ?
C6 Fe1 C4 161.41(6) . . ?
C8 Fe1 C4 106.53(6) . . ?
C5 Fe1 C9 107.52(6) . . ?
C1 Fe1 C9 125.81(6) . . ?
C7 Fe1 C9 68.20(6) . . ?
C2 Fe1 C9 163.38(6) . . ?
C6 Fe1 C9 68.12(6) . . ?
C8 Fe1 C9 40.45(6) . . ?
C4 Fe1 C9 120.25(6) . . ?
C5 Fe1 C3 68.44(6) . . ?
C1 Fe1 C3 68.57(5) . . ?
C7 Fe1 C3 106.98(6) . . ?
C2 Fe1 C3 40.60(5) . . ?
C6 Fe1 C3 125.35(6) . . ?
C8 Fe1 C3 119.72(6) . . ?
C4 Fe1 C3 40.40(6) . . ?
C9 Fe1 C3 154.74(6) . . ?
C5 Fe1 C10 121.63(6) . . ?
C1 Fe1 C10 108.94(6) . . ?
C7 Fe1 C10 68.10(6) . . ?
C2 Fe1 C10 126.49(6) . . ?
C6 Fe1 C10 40.41(6) . . ?
C8 Fe1 C10 67.97(6) . . ?
C4 Fe1 C10 155.98(6) . . ?
C9 Fe1 C10 40.42(6) . . ?
C3 Fe1 C10 162.90(6) . . ?
C2 C1 C5 107.62(12) . . ?
C2 C1 Fe1 69.70(8) . . ?
C5 C1 Fe1 69.31(8) . . ?
C2 C1 Sb1 130.84(10) . . ?
C5 C1 Sb1 120.26(10) . . ?
Fe1 C1 Sb1 116.19(6) . . ?
C3 C2 C1 107.83(12) . . ?
C3 C2 Fe1 70.08(8) . . ?
C1 C2 Fe1 69.27(8) . . ?
C3 C2 H2 126.1 . . ?
C1 C2 H2 126.1 . . ?
Fe1 C2 H2 126.1 . . ?
C4 C3 C2 108.38(12) . . ?
C4 C3 Fe1 69.69(8) . . ?
C2 C3 Fe1 69.32(8) . . ?
C4 C3 H3 125.8 . . ?
C2 C3 H3 125.8 . . ?
Fe1 C3 H3 126.8 . . ?
C3 C4 C5 108.26(12) . . ?
C3 C4 Fe1 69.91(8) . . ?
C5 C4 Fe1 69.07(8) . . ?
C3 C4 H4 125.9 . . ?
C5 C4 H4 125.9 . . ?
Fe1 C4 H4 126.7 . . ?
C4 C5 C1 107.90(12) . . ?
C4 C5 Fe1 70.24(8) . . ?
C1 C5 Fe1 69.51(8) . . ?
C4 C5 H5 126.0 . . ?
C1 C5 H5 126.0 . . ?
Fe1 C5 H5 125.8 . . ?
C10 C6 C7 107.99(14) . . ?
C10 C6 Fe1 70.21(8) . . ?
C7 C6 Fe1 69.47(9) . . ?
C10 C6 H6 126.0 . . ?
C7 C6 H6 126.0 . . ?
Fe1 C6 H6 125.9 . . ?
C8 C7 C6 107.99(14) . . ?
C8 C7 Fe1 69.97(9) . . ?
C6 C7 Fe1 69.89(9) . . ?
C8 C7 H7 126.0 . . ?
C6 C7 H7 126.0 . . ?
Fe1 C7 H7 125.7 . . ?
C9 C8 C7 108.06(14) . . ?
C9 C8 Fe1 70.00(8) . . ?
C7 C8 Fe1 69.43(8) . . ?
C9 C8 H8 126.0 . . ?
C7 C8 H8 126.0 . . ?
Fe1 C8 H8 126.2 . . ?
C8 C9 C10 107.91(14) . . ?
C8 C9 Fe1 69.55(8) . . ?
C10 C9 Fe1 69.91(8) . . ?
C8 C9 H9 126.0 . . ?
C10 C9 H9 126.0 . . ?
Fe1 C9 H9 126.1 . . ?
C6 C10 C9 108.06(14) . . ?
C6 C10 Fe1 69.38(8) . . ?
C9 C10 Fe1 69.67(8) . . ?
C6 C10 H10 126.0 . . ?
C9 C10 H10 126.0 . . ?
Fe1 C10 H10 126.5 . . ?
C16 C11 C12 116.00(12) . . ?
C16 C11 Sb1 123.84(10) . . ?
C12 C11 Sb1 119.93(10) . . ?
F1 C12 C13 117.65(12) . . ?
F1 C12 C11 119.44(12) . . ?
C13 C12 C11 122.90(13) . . ?
F2 C13 C12 121.16(13) . . ?
F2 C13 C14 119.76(13) . . ?
C12 C13 C14 119.08(13) . . ?
F3 C14 C13 119.78(13) . . ?
F3 C14 C15 120.39(13) . . ?
C13 C14 C15 119.83(13) . . ?
F4 C15 C16 120.81(13) . . ?
F4 C15 C14 120.13(13) . . ?
C16 C15 C14 119.06(13) . . ?
F5 C16 C11 120.16(12) . . ?
F5 C16 C15 116.74(12) . . ?
C11 C16 C15 123.08(13) . . ?
C22 C17 C18 116.31(12) . . ?
C22 C17 Sb1 125.36(10) . . ?
C18 C17 Sb1 118.13(10) . . ?
F6 C18 C19 117.55(12) . . ?
F6 C18 C17 119.66(12) . . ?
C19 C18 C17 122.79(12) . . ?
F7 C19 C18 121.19(12) . . ?
F7 C19 C20 119.81(12) . . ?
C18 C19 C20 119.00(12) . . ?
F8 C20 C21 119.84(12) . . ?
F8 C20 C19 120.25(13) . . ?
C21 C20 C19 119.91(12) . . ?
F9 C21 C20 119.41(12) . . ?
F9 C21 C22 121.01(12) . . ?
C20 C21 C22 119.57(12) . . ?
F10 C22 C21 117.02(12) . . ?
F10 C22 C17 120.54(12) . . ?
C21 C22 C17 122.42(12) . . ?

loop_
_geom_bond_atom_site_label_1
_geom_bond_atom_site_label_2
_geom_bond_distance
_geom_bond_site_symmetry_2
_geom_bond_publ_flag
Sb1 C1 2.1029(13) . ?
Sb1 C17 2.1610(13) . ?
Sb1 C11 2.1794(13) . ?
Fe1 C5 2.0378(14) . ?
Fe1 C1 2.0404(13) . ?
Fe1 C7 2.0420(15) . ?
Fe1 C2 2.0460(14) . ?
Fe1 C6 2.0475(15) . ?
Fe1 C8 2.0491(14) . ?
Fe1 C4 2.0532(14) . ?
Fe1 C9 2.0551(14) . ?
Fe1 C3 2.0562(14) . ?
Fe1 C10 2.0584(14) . ?
C1 C2 1.4321(19) . ?
C1 C5 1.4343(18) . ?
C2 C3 1.4234(19) . ?
C2 H2 0.9500 . ?
C3 C4 1.419(2) . ?
C3 H3 0.9500 . ?
C4 C5 1.4221(19) . ?
C4 H4 0.9500 . ?
C5 H5 0.9500 . ?
C6 C10 1.418(2) . ?
C6 C7 1.420(2) . ?
C6 H6 0.9500 . ?
C7 C8 1.419(2) . ?
C7 H7 0.9500 . ?
C8 C9 1.419(2) . ?
C8 H8 0.9500 . ?
C9 C10 1.421(2) . ?
C9 H9 0.9500 . ?
C10 H10 0.9500 . ?
C11 C16 1.3784(19) . ?
C11 C12 1.3837(18) . ?
C12 F1 1.3494(15) . ?
C12 C13 1.3804(19) . ?
C13 F2 1.3367(16) . ?
C13 C14 1.381(2) . ?
C14 F3 1.3378(16) . ?
C14 C15 1.383(2) . ?
C15 F4 1.3409(16) . ?
C15 C16 1.379(2) . ?
C16 F5 1.3516(15) . ?
C17 C22 1.3828(18) . ?
C17 C18 1.3873(18) . ?
C18 F6 1.3482(15) . ?
C18 C19 1.3801(19) . ?
C19 F7 1.3416(15) . ?
C19 C20 1.382(2) . ?
C20 F8 1.3350(16) . ?
C20 C21 1.379(2) . ?
C21 F9 1.3382(15) . ?
C21 C22 1.3798(19) . ?
C22 F10 1.3447(15) . ?

loop_
_geom_torsion_atom_site_label_1
_geom_torsion_atom_site_label_2
_geom_torsion_atom_site_label_3
_geom_torsion_atom_site_label_4
_geom_torsion
_geom_torsion_site_symmetry_1
_geom_torsion_site_symmetry_2
_geom_torsion_site_symmetry_3
_geom_torsion_site_symmetry_4
_geom_torsion_publ_flag
C5 C1 C2 C3 -0.56(15) . . . . ?
Fe1 C1 C2 C3 -59.71(10) . . . . ?
Sb1 C1 C2 C3 -167.30(10) . . . . ?
C5 C1 C2 Fe1 59.15(9) . . . . ?
Sb1 C1 C2 Fe1 -107.59(11) . . . . ?
C1 C2 C3 C4 0.30(16) . . . . ?
Fe1 C2 C3 C4 -58.91(10) . . . . ?
C1 C2 C3 Fe1 59.20(9) . . . . ?
C2 C3 C4 C5 0.08(16) . . . . ?
Fe1 C3 C4 C5 -58.59(10) . . . . ?
C2 C3 C4 Fe1 58.68(10) . . . . ?
C3 C4 C5 C1 -0.43(15) . . . . ?
Fe1 C4 C5 C1 -59.54(9) . . . . ?
C3 C4 C5 Fe1 59.11(10) . . . . ?
C2 C1 C5 C4 0.61(15) . . . . ?
Fe1 C1 C5 C4 60.00(9) . . . . ?
Sb1 C1 C5 C4 169.02(9) . . . . ?
C2 C1 C5 Fe1 -59.40(9) . . . . ?
Sb1 C1 C5 Fe1 109.02(9) . . . . ?
C10 C6 C7 C8 -0.05(17) . . . . ?
Fe1 C6 C7 C8 59.85(10) . . . . ?
C10 C6 C7 Fe1 -59.89(10) . . . . ?
C6 C7 C8 C9 -0.23(17) . . . . ?
Fe1 C7 C8 C9 59.57(10) . . . . ?
C6 C7 C8 Fe1 -59.79(10) . . . . ?
C7 C8 C9 C10 0.42(16) . . . . ?
Fe1 C8 C9 C10 59.62(10) . . . . ?
C7 C8 C9 Fe1 -59.21(10) . . . . ?
C7 C6 C10 C9 0.30(16) . . . . ?
Fe1 C6 C10 C9 -59.13(10) . . . . ?
C7 C6 C10 Fe1 59.43(10) . . . . ?
C8 C9 C10 C6 -0.44(16) . . . . ?
Fe1 C9 C10 C6 58.95(10) . . . . ?
C8 C9 C10 Fe1 -59.39(10) . . . . ?
C16 C11 C12 F1 -177.43(12) . . . . ?
Sb1 C11 C12 F1 -2.72(17) . . . . ?
C16 C11 C12 C13 2.4(2) . . . . ?
Sb1 C11 C12 C13 177.07(10) . . . . ?
F1 C12 C13 F2 -2.3(2) . . . . ?
C11 C12 C13 F2 177.86(12) . . . . ?
F1 C12 C13 C14 177.25(12) . . . . ?
C11 C12 C13 C14 -2.5(2) . . . . ?
F2 C13 C14 F3 1.2(2) . . . . ?
C12 C13 C14 F3 -178.38(12) . . . . ?
F2 C13 C14 C15 -179.40(12) . . . . ?
C12 C13 C14 C15 1.0(2) . . . . ?
F3 C14 C15 F4 0.4(2) . . . . ?
C13 C14 C15 F4 -179.00(12) . . . . ?
F3 C14 C15 C16 179.90(12) . . . . ?
C13 C14 C15 C16 0.5(2) . . . . ?
C12 C11 C16 F5 177.81(12) . . . . ?
Sb1 C11 C16 F5 3.33(18) . . . . ?
C12 C11 C16 C15 -0.7(2) . . . . ?
Sb1 C11 C16 C15 -175.22(10) . . . . ?
F4 C15 C16 F5 0.27(19) . . . . ?
C14 C15 C16 F5 -179.26(12) . . . . ?
F4 C15 C16 C11 178.86(12) . . . . ?
C14 C15 C16 C11 -0.7(2) . . . . ?
C22 C17 C18 F6 -179.66(11) . . . . ?
Sb1 C17 C18 F6 -4.60(16) . . . . ?
C22 C17 C18 C19 -0.38(19) . . . . ?
Sb1 C17 C18 C19 174.68(10) . . . . ?
F6 C18 C19 F7 0.74(19) . . . . ?
C17 C18 C19 F7 -178.55(12) . . . . ?
F6 C18 C19 C20 179.84(12) . . . . ?
C17 C18 C19 C20 0.5(2) . . . . ?
F7 C19 C20 F8 -0.5(2) . . . . ?
C18 C19 C20 F8 -179.64(12) . . . . ?
F7 C19 C20 C21 178.93(12) . . . . ?
C18 C19 C20 C21 -0.2(2) . . . . ?
F8 C20 C21 F9 0.1(2) . . . . ?
C19 C20 C21 F9 -179.40(12) . . . . ?
F8 C20 C21 C22 179.14(12) . . . . ?
C19 C20 C21 C22 -0.3(2) . . . . ?
F9 C21 C22 F10 0.88(19) . . . . ?
C20 C21 C22 F10 -178.18(12) . . . . ?
F9 C21 C22 C17 179.56(12) . . . . ?
C20 C21 C22 C17 0.5(2) . . . . ?
C18 C17 C22 F10 178.49(11) . . . . ?
Sb1 C17 C22 F10 3.83(18) . . . . ?
C18 C17 C22 C21 -0.15(19) . . . . ?
Sb1 C17 C22 C21 -174.81(10) . . . . ?
